data_7103250
loop_
_publ_author_name
'G\"otz, Rens J'
'Robertazzi, Arturo'
'Mutikainen, Ilpo'
'Turpeinen, Urho'
'Gamez, Patrick'
'Reedijk, Jan'

_publ_section_title
;
 Concurrent anion...pi interactions between a perchlorate ion and two
 pi-acidic aromatic rings, namely pentafluorophenol and 1,3,5-triazine.
;
_journal_issue 29
_journal_name_full 'Chemical communications (Cambridge, England)'
_journal_page_first 3384
_journal_page_last 3386
_journal_paper_doi 10.1039/b803817a
_journal_year 2008
_chemical_formula_moiety 'C25 H13 F5 N6 O2'
_chemical_formula_sum 'C50 H26 F10 N12 O4'
_chemical_formula_weight 1048.83
_chemical_name_systematic
;
?
;
_space_group_IT_number 14
_symmetry_cell_setting monoclinic
_symmetry_space_group_name_Hall '-P 2yn'
_symmetry_space_group_name_H-M 'P 1 21/n 1'
_atom_sites_solution_hydrogens geom
_atom_sites_solution_primary direct
_atom_sites_solution_secondary difmap
_audit_creation_method SHELXL-97
_cell_angle_alpha 90.00
_cell_angle_beta 98.20(3)
_cell_angle_gamma 90.00
_cell_formula_units_Z 4
_cell_length_a 16.139(3)
_cell_length_b 6.2526(13)
_cell_length_c 44.715(8)
_cell_measurement_reflns_used 45860
_cell_measurement_temperature 173(2)
_cell_measurement_theta_max 25.10
_cell_measurement_theta_min 2.55
_cell_volume 4466.1(15)
_computing_cell_refinement 'DirAx (Duisenberg 1992)'
_computing_data_collection 'COLLECT (Nonius, 2002)'
_computing_data_reduction 'COLLECT/EVAL (Nonius, 2002)'
_computing_molecular_graphics 'SHELXTL (Sheldrick, 1990)'
_computing_publication_material 'SHELXTL (Sheldrick, 1990)'
_computing_structure_refinement 'SHELXL97 (Sheldrick, 1997)'
_computing_structure_solution 'SHELXS97 (Sheldrick, 1990)'
_diffrn_ambient_temperature 173(2)
_diffrn_measured_fraction_theta_full 0.963
_diffrn_measured_fraction_theta_max 0.963
_diffrn_measurement_device_type KappaCCD
_diffrn_measurement_method \w-scan
_diffrn_radiation_monochromator graphite
_diffrn_radiation_source 'fine-focus sealed tube'
_diffrn_radiation_type MoK\a
_diffrn_radiation_wavelength 0.71073
_diffrn_reflns_av_R_equivalents 0.1536
_diffrn_reflns_av_sigmaI/netI 0.1337
_diffrn_reflns_limit_h_max 19
_diffrn_reflns_limit_h_min -19
_diffrn_reflns_limit_k_max 7
_diffrn_reflns_limit_k_min -6
_diffrn_reflns_limit_l_max 53
_diffrn_reflns_limit_l_min -53
_diffrn_reflns_number 45709
_diffrn_reflns_theta_full 25.10
_diffrn_reflns_theta_max 25.10
_diffrn_reflns_theta_min 2.58
_exptl_absorpt_coefficient_mu 0.132
_exptl_absorpt_correction_T_max 0.9921
_exptl_absorpt_correction_T_min 0.9741
_exptl_absorpt_correction_type multi-scan
_exptl_absorpt_process_details 'SADABS (Sheldrick, 1996)'
_exptl_crystal_colour yellow
_exptl_crystal_density_diffrn 1.560
_exptl_crystal_density_method 'not measured'
_exptl_crystal_description needle
_exptl_crystal_F_000 2128
_exptl_crystal_size_max 0.20
_exptl_crystal_size_mid 0.08
_exptl_crystal_size_min 0.06
_refine_diff_density_max 0.465
_refine_diff_density_min -0.402
_refine_diff_density_rms 0.091
_refine_ls_extinction_method none
_refine_ls_goodness_of_fit_ref 1.113
_refine_ls_hydrogen_treatment constr
_refine_ls_matrix_type full
_refine_ls_number_parameters 685
_refine_ls_number_reflns 7690
_refine_ls_number_restraints 24
_refine_ls_restrained_S_all 1.119
_refine_ls_R_factor_all 0.2212
_refine_ls_R_factor_gt 0.1260
_refine_ls_shift/su_max 0.000
_refine_ls_shift/su_mean 0.000
_refine_ls_structure_factor_coef Fsqd
_refine_ls_weighting_details 'calc w=1/[\s^2^(Fo^2^)+(0.0709P)^2^+26.3081P] where P=(Fo^2^+2Fc^2^)/3'
_refine_ls_weighting_scheme calc
_refine_ls_wR_factor_gt 0.2388
_refine_ls_wR_factor_ref 0.2807
_reflns_number_gt 4215
_reflns_number_total 7690
_reflns_threshold_expression >2sigma(I)
_cod_data_source_file b803817a.txt
_cod_data_source_block rgc09
_cod_original_sg_symbol_H-M P21/n
_cod_database_code 7103250

loop_
_symmetry_equiv_pos_as_xyz
'x, y, z'
'-x+1/2, y+1/2, -z+1/2'
'-x, -y, -z'
'x-1/2, -y-1/2, z-1/2'

loop_
_atom_site_label
_atom_site_type_symbol
_atom_site_fract_x
_atom_site_fract_y
_atom_site_fract_z
_atom_site_U_iso_or_equiv
_atom_site_adp_type
_atom_site_occupancy
_atom_site_symmetry_multiplicity
_atom_site_calc_flag
_atom_site_refinement_flags
_atom_site_disorder_assembly
_atom_site_disorder_group
N11 N 0.2809(4) 1.5680(12) 0.00412(14) 0.0373(17) Uani 1 1 d . . .
C12 C 0.2969(4) 1.4083(13) 0.02422(15) 0.0242(17) Uani 1 1 d U . .
C13 C 0.2703(5) 1.2048(14) 0.01938(17) 0.034(2) Uani 1 1 d . . .
H13A H 0.2841 1.0967 0.0342 0.041 Uiso 1 1 calc R . .
C14 C 0.2218(5) 1.1603(15) -0.00811(19) 0.043(2) Uani 1 1 d . . .
H14A H 0.2011 1.0195 -0.0122 0.052 Uiso 1 1 calc R . .
C15 C 0.2040(5) 1.3119(17) -0.02883(19) 0.045(2) Uani 1 1 d . . .
H15A H 0.1709 1.2812 -0.0476 0.054 Uiso 1 1 calc R . .
C16 C 0.2349(5) 1.5158(16) -0.02238(17) 0.043(2) Uani 1 1 d . . .
H16A H 0.2231 1.6237 -0.0373 0.051 Uiso 1 1 calc R . .
N17 N 0.4808(4) 1.5252(11) 0.03733(14) 0.0363(17) Uani 1 1 d . . .
C18 C 0.4179(4) 1.6189(13) 0.04862(15) 0.0239(17) Uani 1 1 d . . .
C19 C 0.4129(4) 1.8268(13) 0.05547(18) 0.036(2) Uani 1 1 d . . .
H19A H 0.3676 1.8790 0.0648 0.043 Uiso 1 1 calc R . .
C110 C 0.4749(5) 1.9644(13) 0.0487(2) 0.044(2) Uani 1 1 d . . .
H11B H 0.4726 2.1138 0.0523 0.053 Uiso 1 1 calc R . .
C111 C 0.5412(5) 1.8719(15) 0.03616(17) 0.040(2) Uani 1 1 d . . .
H11C H 0.5856 1.9584 0.0312 0.047 Uiso 1 1 calc R . .
C112 C 0.5414(5) 1.6620(15) 0.03134(16) 0.038(2) Uani 1 1 d . . .
H11D H 0.5876 1.6036 0.0231 0.046 Uiso 1 1 calc R . .
N113 N 0.3488(3) 1.4699(10) 0.05181(12) 0.0251(15) Uani 1 1 d . . .
C114 C 0.3299(4) 1.4307(12) 0.07951(16) 0.0256(18) Uani 1 1 d . . .
N115 N 0.2607(3) 1.3116(10) 0.08169(12) 0.0267(15) Uani 1 1 d . . .
C116 C 0.2456(4) 1.2897(12) 0.10946(15) 0.0229(17) Uani 1 1 d . . .
N117 N 0.2888(4) 1.3622(11) 0.13498(13) 0.0317(16) Uani 1 1 d . . .
C118 C 0.3562(4) 1.4740(12) 0.12940(15) 0.0260(18) Uani 1 1 d . . .
N119 N 0.3812(3) 1.5107(10) 0.10306(12) 0.0244(15) Uani 1 1 d . . .
O120 O 0.4008(3) 1.5535(9) 0.15439(10) 0.0324(13) Uani 1 1 d . . .
C121 C 0.4641(5) 1.7056(14) 0.15035(16) 0.0315(19) Uani 1 1 d . . .
C122 C 0.5470(5) 1.6447(14) 0.15946(17) 0.039(2) Uani 1 1 d . . .
H12A H 0.5612 1.5048 0.1668 0.047 Uiso 1 1 calc R . .
C123 C 0.6076(5) 1.7981(18) 0.1573(2) 0.052(3) Uani 1 1 d . . .
H12B H 0.6645 1.7615 0.1638 0.063 Uiso 1 1 calc R . .
C124 C 0.5903(5) 1.9970(16) 0.14647(19) 0.046(2) Uani 1 1 d . . .
H12C H 0.6338 2.0968 0.1448 0.055 Uiso 1 1 calc R . .
C125 C 0.5057(6) 2.0518(15) 0.1377(2) 0.052(2) Uani 1 1 d . . .
H12D H 0.4913 2.1905 0.1300 0.063 Uiso 1 1 calc R . .
C126 C 0.4436(5) 1.9036(15) 0.1404(2) 0.048(2) Uani 1 1 d . . .
H12E H 0.3864 1.9421 0.1351 0.057 Uiso 1 1 calc R . .
O127 O 0.1758(3) 1.1819(8) 0.11419(10) 0.0307(13) Uani 1 1 d . . .
C128 C 0.1296(4) 1.0918(13) 0.08868(15) 0.0257(18) Uani 1 1 d . . .
C129 C 0.0564(5) 1.1897(13) 0.07527(17) 0.033(2) Uani 1 1 d . . .
C130 C 0.0082(4) 1.0922(14) 0.05096(16) 0.0304(19) Uani 1 1 d . . .
C131 C 0.0304(5) 0.9052(13) 0.04058(17) 0.0323(19) Uani 1 1 d . . .
C132 C 0.1024(5) 0.7997(14) 0.05330(18) 0.035(2) Uani 1 1 d . . .
C133 C 0.1509(4) 0.9023(13) 0.07754(16) 0.0300(19) Uani 1 1 d . . .
F134 F 0.0333(3) 1.3777(7) 0.08588(10) 0.0410(12) Uani 1 1 d . . .
F135 F -0.0639(2) 1.1912(8) 0.03844(10) 0.0472(13) Uani 1 1 d . . .
F136 F -0.0182(3) 0.8067(8) 0.01745(10) 0.0493(13) Uani 1 1 d . . .
F137 F 0.1253(3) 0.6133(8) 0.04298(10) 0.0487(13) Uani 1 1 d . . .
F138 F 0.2232(2) 0.8024(7) 0.09030(10) 0.0408(12) Uani 1 1 d . . .
N21 N -0.0288(4) 0.9636(15) 0.24659(15) 0.055(2) Uani 1 1 d . . .
C22 C -0.0473(4) 0.8199(16) 0.22487(16) 0.035(2) Uani 1 1 d . . .
C23 C -0.0266(5) 0.6130(16) 0.22636(18) 0.045(2) Uani 1 1 d . . .
H23A H -0.0416 0.5198 0.2097 0.053 Uiso 1 1 calc R . .
C24 C 0.0135(6) 0.887(2) 0.2720(2) 0.070(4) Uani 1 1 d . . .
H24A H 0.0282 0.9838 0.2883 0.084 Uiso 1 1 calc R . .
C25 C 0.0375(6) 0.676(3) 0.2764(3) 0.084(5) Uani 1 1 d . . .
H25A H 0.0670 0.6291 0.2952 0.101 Uiso 1 1 calc R . .
C26 C 0.0182(7) 0.539(2) 0.2536(3) 0.088(4) Uani 1 1 d . . .
H26A H 0.0346 0.3932 0.2557 0.105 Uiso 1 1 calc R . .
N27 N -0.1673(6) 1.2443(18) 0.1919(2) 0.085(3) Uani 1 1 d . . .
C28 C -0.1663(5) 1.0410(18) 0.20176(18) 0.047(3) Uani 1 1 d . . .
C29 C -0.2236(5) 0.9429(18) 0.21528(17) 0.051(3) Uani 1 1 d . . .
H29A H -0.2203 0.7962 0.2209 0.061 Uiso 1 1 calc R . .
C212 C -0.2335(8) 1.371(2) 0.1983(3) 0.082(4) Uani 1 1 d U . .
H21B H -0.2369 1.5179 0.1926 0.099 Uiso 1 1 calc R . .
C211 C -0.2922(7) 1.282(2) 0.2126(2) 0.081(4) Uani 1 1 d U . .
H21C H -0.3371 1.3683 0.2173 0.097 Uiso 1 1 calc R . .
C210 C -0.2903(7) 1.078(2) 0.2206(2) 0.076(3) Uani 1 1 d U . .
H21D H -0.3346 1.0215 0.2301 0.091 Uiso 1 1 calc R . .
N213 N -0.0944(3) 0.9078(11) 0.19759(13) 0.0320(16) Uani 1 1 d . . .
C214 C -0.0691(4) 0.8850(12) 0.17029(15) 0.0256(18) Uani 1 1 d . . .
N215 N 0.0035(3) 0.7829(10) 0.16906(13) 0.0268(15) Uani 1 1 d . . .
C216 C 0.0226(4) 0.7704(12) 0.14166(15) 0.0232(17) Uani 1 1 d . . .
N217 N -0.0181(3) 0.8423(10) 0.11583(13) 0.0275(15) Uani 1 1 d . . .
C218 C -0.0884(4) 0.9431(12) 0.12117(16) 0.0281(18) Uani 1 1 d . . .
N219 N -0.1187(3) 0.9664(10) 0.14641(12) 0.0261(15) Uani 1 1 d . . .
O220 O -0.1310(3) 1.0261(9) 0.09518(10) 0.0358(14) Uani 1 1 d . . .
C221 C -0.1951(5) 1.1758(14) 0.09808(17) 0.034(2) Uani 1 1 d . . .
C222 C -0.1758(5) 1.3728(15) 0.1098(2) 0.049(2) Uani 1 1 d . . .
H22A H -0.1194 1.4087 0.1173 0.059 Uiso 1 1 calc R . .
C223 C -0.2389(5) 1.5199(15) 0.11078(19) 0.048(2) Uani 1 1 d . . .
H22B H -0.2267 1.6547 0.1202 0.058 Uiso 1 1 calc R . .
C224 C -0.3206(5) 1.4716(14) 0.09802(18) 0.040(2) Uani 1 1 d . . .
H22C H -0.3637 1.5751 0.0979 0.048 Uiso 1 1 calc R . .
C225 C -0.3382(5) 1.2737(14) 0.08570(18) 0.037(2) Uani 1 1 d . . .
H22D H -0.3940 1.2400 0.0772 0.044 Uiso 1 1 calc R . .
C226 C -0.2753(5) 1.1202(14) 0.08536(17) 0.037(2) Uani 1 1 d . . .
H22E H -0.2873 0.9829 0.0767 0.044 Uiso 1 1 calc R . .
O227 O 0.0958(3) 0.6698(9) 0.13797(10) 0.0344(14) Uani 1 1 d . . .
C228 C 0.1408(4) 0.5839(13) 0.16408(15) 0.0282(19) Uani 1 1 d . . .
C229 C 0.1184(5) 0.3894(14) 0.17539(17) 0.035(2) Uani 1 1 d . . .
C230 C 0.1629(5) 0.2959(14) 0.19990(18) 0.037(2) Uani 1 1 d . . .
C231 C 0.2348(5) 0.4003(14) 0.21340(17) 0.036(2) Uani 1 1 d . . .
C232 C 0.2584(4) 0.5879(15) 0.20308(17) 0.036(2) Uani 1 1 d . . .
C233 C 0.2107(5) 0.6839(12) 0.17787(17) 0.0293(19) Uani 1 1 d . . .
F234 F 0.0476(2) 0.2895(7) 0.16200(10) 0.0412(12) Uani 1 1 d . . .
F235 F 0.1396(3) 0.1124(8) 0.21078(11) 0.0518(13) Uani 1 1 d . . .
F236 F 0.2803(3) 0.3101(9) 0.23782(10) 0.0601(15) Uani 1 1 d . . .
F237 F 0.3261(3) 0.6950(9) 0.21623(10) 0.0545(14) Uani 1 1 d . . .
F238 F 0.2347(3) 0.8697(8) 0.16757(10) 0.0436(12) Uani 1 1 d . . .

loop_
_atom_site_aniso_label
_atom_site_aniso_U_11
_atom_site_aniso_U_22
_atom_site_aniso_U_33
_atom_site_aniso_U_23
_atom_site_aniso_U_13
_atom_site_aniso_U_12
N11 0.020(4) 0.057(5) 0.035(4) -0.002(4) 0.005(3) 0.004(4)
C12 0.006(3) 0.039(5) 0.027(4) 0.001(4) 0.005(3) -0.001(4)
C13 0.033(5) 0.035(5) 0.035(5) -0.003(4) 0.009(4) -0.001(4)
C14 0.035(5) 0.048(6) 0.051(6) -0.015(5) 0.017(4) -0.015(5)
C15 0.017(4) 0.075(8) 0.041(5) -0.006(5) 0.002(4) -0.020(5)
C16 0.027(5) 0.068(7) 0.034(5) 0.011(5) 0.005(4) 0.006(5)
N17 0.018(4) 0.052(5) 0.041(4) -0.008(3) 0.011(3) -0.004(3)
C18 0.011(4) 0.032(5) 0.028(4) 0.008(4) -0.001(3) -0.006(4)
C19 0.012(4) 0.027(5) 0.070(6) -0.003(4) 0.013(4) 0.000(4)
C110 0.029(5) 0.018(5) 0.086(7) 0.008(5) 0.007(4) 0.001(4)
C111 0.020(5) 0.053(7) 0.044(5) 0.004(4) -0.002(4) -0.025(5)
C112 0.020(4) 0.058(7) 0.039(5) -0.008(4) 0.012(3) -0.015(5)
N113 0.011(3) 0.035(4) 0.029(3) 0.007(3) 0.002(2) -0.008(3)
C114 0.015(4) 0.027(5) 0.036(4) 0.000(4) 0.007(3) 0.003(4)
N115 0.012(3) 0.044(4) 0.025(3) 0.002(3) 0.004(2) -0.006(3)
C116 0.012(4) 0.023(4) 0.032(4) 0.008(3) 0.000(3) -0.003(3)
N117 0.023(4) 0.040(4) 0.033(4) 0.003(3) 0.008(3) -0.003(3)
C118 0.016(4) 0.031(5) 0.029(4) 0.002(4) -0.003(3) 0.010(4)
N119 0.007(3) 0.039(4) 0.027(3) -0.005(3) 0.001(2) 0.002(3)
O120 0.016(3) 0.044(4) 0.036(3) -0.002(3) 0.001(2) -0.004(3)
C121 0.021(4) 0.036(5) 0.037(4) -0.009(4) 0.004(3) 0.002(4)
C122 0.021(5) 0.040(6) 0.053(5) 0.007(4) -0.005(4) -0.001(4)
C123 0.016(5) 0.071(8) 0.068(6) -0.007(6) -0.001(4) -0.003(5)
C124 0.025(5) 0.050(7) 0.060(6) -0.007(5) 0.000(4) -0.016(5)
C125 0.046(6) 0.036(6) 0.071(6) -0.002(5) -0.006(5) 0.004(5)
C126 0.019(5) 0.043(6) 0.077(6) -0.016(5) -0.003(4) 0.000(5)
O127 0.019(3) 0.040(3) 0.035(3) 0.000(3) 0.011(2) -0.006(3)
C128 0.008(4) 0.037(5) 0.034(4) -0.001(4) 0.008(3) 0.000(4)
C129 0.020(4) 0.038(5) 0.042(5) 0.004(4) 0.010(4) 0.012(4)
C130 0.014(4) 0.044(6) 0.033(4) 0.015(4) 0.003(3) 0.000(4)
C131 0.023(5) 0.034(5) 0.042(5) -0.009(4) 0.011(4) 0.006(4)
C132 0.025(5) 0.033(5) 0.052(5) -0.006(4) 0.021(4) -0.003(4)
C133 0.008(4) 0.042(5) 0.042(4) 0.006(4) 0.011(3) 0.009(4)
F134 0.029(3) 0.039(3) 0.056(3) -0.002(2) 0.011(2) 0.008(2)
F135 0.019(2) 0.066(4) 0.056(3) 0.009(3) 0.001(2) 0.016(2)
F136 0.030(3) 0.073(4) 0.044(3) -0.009(3) 0.001(2) -0.008(3)
F137 0.028(3) 0.053(4) 0.066(3) -0.007(3) 0.012(2) 0.003(3)
F138 0.013(2) 0.045(3) 0.063(3) 0.005(2) 0.004(2) 0.019(2)
N21 0.022(4) 0.108(7) 0.035(4) -0.006(5) 0.003(3) -0.003(4)
C22 0.011(4) 0.071(7) 0.021(4) -0.004(4) -0.001(3) 0.007(4)
C23 0.034(5) 0.065(7) 0.040(5) 0.009(5) 0.021(4) 0.025(5)
C24 0.038(6) 0.134(12) 0.039(6) -0.018(7) 0.012(5) -0.021(7)
C25 0.025(6) 0.174(16) 0.055(7) 0.051(9) 0.009(5) 0.024(8)
C26 0.066(8) 0.117(12) 0.091(9) 0.049(9) 0.043(7) 0.045(8)
N27 0.071(6) 0.090(8) 0.090(7) -0.030(6) -0.001(5) 0.047(6)
C28 0.027(5) 0.079(8) 0.032(5) -0.016(5) -0.008(4) 0.016(5)
C29 0.022(5) 0.103(8) 0.032(4) 0.003(5) 0.018(4) 0.012(5)
C212 0.086(7) 0.069(7) 0.083(7) -0.019(6) -0.018(6) 0.030(6)
C211 0.050(6) 0.123(9) 0.065(6) -0.027(6) -0.011(5) 0.037(7)
C210 0.050(6) 0.134(9) 0.046(5) -0.007(6) 0.017(4) 0.002(6)
N213 0.012(3) 0.055(5) 0.030(3) 0.003(3) 0.007(3) 0.007(3)
C214 0.019(4) 0.033(5) 0.027(4) 0.001(3) 0.009(3) -0.007(4)
N215 0.007(3) 0.037(4) 0.037(4) -0.005(3) 0.006(3) 0.007(3)
C216 0.016(4) 0.028(5) 0.024(4) -0.007(3) 0.001(3) -0.006(4)
N217 0.013(3) 0.038(4) 0.034(4) 0.007(3) 0.009(3) 0.000(3)
C218 0.020(4) 0.030(5) 0.033(4) 0.004(4) -0.002(3) -0.001(4)
N219 0.011(3) 0.038(4) 0.030(3) 0.001(3) 0.005(3) -0.006(3)
O220 0.020(3) 0.054(4) 0.033(3) 0.002(3) 0.004(2) 0.009(3)
C221 0.025(5) 0.043(6) 0.037(4) 0.001(4) 0.013(3) -0.008(4)
C222 0.020(5) 0.037(6) 0.085(7) -0.001(5) -0.010(4) -0.006(5)
C223 0.045(6) 0.043(6) 0.053(5) 0.002(5) -0.008(4) -0.011(5)
C224 0.025(5) 0.040(6) 0.053(5) 0.013(4) 0.001(4) 0.006(4)
C225 0.013(4) 0.038(6) 0.060(6) -0.003(4) 0.003(4) 0.000(4)
C226 0.022(4) 0.044(6) 0.043(5) -0.008(4) 0.000(3) -0.021(4)
O227 0.014(3) 0.056(4) 0.035(3) 0.001(3) 0.011(2) 0.012(3)
C228 0.021(4) 0.039(5) 0.027(4) -0.013(4) 0.012(3) 0.007(4)
C229 0.017(4) 0.045(6) 0.044(5) -0.010(4) 0.009(4) -0.005(4)
C230 0.027(5) 0.044(6) 0.041(5) 0.006(4) 0.009(4) 0.004(4)
C231 0.025(5) 0.046(6) 0.038(5) 0.003(4) 0.008(4) 0.002(5)
C232 0.016(4) 0.053(6) 0.038(5) -0.004(4) 0.002(3) -0.008(4)
C233 0.022(4) 0.020(5) 0.050(5) -0.003(4) 0.019(4) -0.005(4)
F234 0.022(2) 0.047(3) 0.053(3) -0.004(2) 0.003(2) -0.007(2)
F235 0.041(3) 0.042(3) 0.073(3) 0.015(3) 0.010(2) -0.010(3)
F236 0.036(3) 0.092(4) 0.051(3) 0.020(3) 0.001(2) 0.014(3)
F237 0.027(3) 0.078(4) 0.057(3) -0.007(3) 0.001(2) -0.022(3)
F238 0.027(3) 0.039(3) 0.064(3) 0.004(2) 0.008(2) -0.007(2)

loop_
_atom_type_symbol
_atom_type_description
_atom_type_scat_dispersion_real
_atom_type_scat_dispersion_imag
_atom_type_scat_source
C C 0.0033 0.0016 'International Tables Vol C Tables 4.2.6.8 and 6.1.1.4'
H H 0.0000 0.0000 'International Tables Vol C Tables 4.2.6.8 and 6.1.1.4'
N N 0.0061 0.0033 'International Tables Vol C Tables 4.2.6.8 and 6.1.1.4'
O O 0.0106 0.0060 'International Tables Vol C Tables 4.2.6.8 and 6.1.1.4'
F F 0.0171 0.0103 'International Tables Vol C Tables 4.2.6.8 and 6.1.1.4'

loop_
_geom_angle_atom_site_label_1
_geom_angle_atom_site_label_2
_geom_angle_atom_site_label_3
_geom_angle
_geom_angle_site_symmetry_1
_geom_angle_site_symmetry_3
_geom_angle_publ_flag
C12 N11 C16 116.0(7) . . ?
N11 C12 C13 124.5(7) . . ?
N11 C12 N113 114.0(7) . . ?
C13 C12 N113 121.5(7) . . ?
C12 C13 C14 117.2(8) . . ?
C12 C13 H13A 121.4 . . ?
C14 C13 H13A 121.4 . . ?
C15 C14 C13 120.9(9) . . ?
C15 C14 H14A 119.6 . . ?
C13 C14 H14A 119.6 . . ?
C14 C15 C16 118.5(8) . . ?
C14 C15 H15A 120.8 . . ?
C16 C15 H15A 120.8 . . ?
N11 C16 C15 123.0(8) . . ?
N11 C16 H16A 118.5 . . ?
C15 C16 H16A 118.5 . . ?
C18 N17 C112 114.1(7) . . ?
N17 C18 C19 125.9(7) . . ?
N17 C18 N113 112.7(7) . . ?
C19 C18 N113 121.3(7) . . ?
C18 C19 C110 118.9(7) . . ?
C18 C19 H19A 120.6 . . ?
C110 C19 H19A 120.6 . . ?
C19 C110 C111 116.6(8) . . ?
C19 C110 H11B 121.7 . . ?
C111 C110 H11B 121.7 . . ?
C112 C111 C110 119.5(8) . . ?
C112 C111 H11C 120.3 . . ?
C110 C111 H11C 120.3 . . ?
C111 C112 N17 124.9(8) . . ?
C111 C112 H11D 117.6 . . ?
N17 C112 H11D 117.6 . . ?
C114 N113 C12 124.1(6) . . ?
C114 N113 C18 118.7(6) . . ?
C12 N113 C18 116.2(5) . . ?
N113 C114 N119 117.4(6) . . ?
N113 C114 N115 117.8(6) . . ?
N119 C114 N115 124.8(6) . . ?
C116 N115 C114 113.1(6) . . ?
N115 C116 N117 129.4(6) . . ?
N115 C116 O127 118.2(6) . . ?
N117 C116 O127 112.5(6) . . ?
C116 N117 C118 110.9(6) . . ?
N119 C118 O120 119.1(7) . . ?
N119 C118 N117 127.9(6) . . ?
O120 C118 N117 113.0(6) . . ?
C118 N119 C114 113.8(6) . . ?
C118 O120 C121 116.9(6) . . ?
C126 C121 C122 122.0(8) . . ?
C126 C121 O120 120.7(7) . . ?
C122 C121 O120 117.1(7) . . ?
C123 C122 C121 116.7(8) . . ?
C123 C122 H12A 121.7 . . ?
C121 C122 H12A 121.7 . . ?
C124 C123 C122 123.5(8) . . ?
C124 C123 H12B 118.3 . . ?
C122 C123 H12B 118.3 . . ?
C123 C124 C125 117.9(9) . . ?
C123 C124 H12C 121.1 . . ?
C125 C124 H12C 121.1 . . ?
C126 C125 C124 120.0(9) . . ?
C126 C125 H12D 120.0 . . ?
C124 C125 H12D 120.0 . . ?
C121 C126 C125 120.0(8) . . ?
C121 C126 H12E 120.0 . . ?
C125 C126 H12E 120.0 . . ?
C116 O127 C128 115.8(5) . . ?
C133 C128 C129 118.3(7) . . ?
C133 C128 O127 121.5(7) . . ?
C129 C128 O127 120.0(7) . . ?
F134 C129 C130 120.7(7) . . ?
F134 C129 C128 119.8(7) . . ?
C130 C129 C128 119.5(7) . . ?
C131 C130 F135 120.9(7) . . ?
C131 C130 C129 120.9(7) . . ?
F135 C130 C129 118.2(7) . . ?
C130 C131 F136 120.8(7) . . ?
C130 C131 C132 121.9(8) . . ?
F136 C131 C132 117.2(7) . . ?
F137 C132 C131 122.4(7) . . ?
F137 C132 C133 121.3(7) . . ?
C131 C132 C133 116.4(7) . . ?
C128 C133 F138 119.5(7) . . ?
C128 C133 C132 123.0(7) . . ?
F138 C133 C132 117.5(7) . . ?
C22 N21 C24 114.6(10) . . ?
N21 C22 C23 126.3(8) . . ?
N21 C22 N213 113.3(8) . . ?
C23 C22 N213 120.4(8) . . ?
C22 C23 C26 117.2(10) . . ?
C22 C23 H23A 121.4 . . ?
C26 C23 H23A 121.4 . . ?
N21 C24 C25 124.4(11) . . ?
N21 C24 H24A 117.8 . . ?
C25 C24 H24A 117.8 . . ?
C26 C25 C24 118.3(10) . . ?
C26 C25 H25A 120.8 . . ?
C24 C25 H25A 120.8 . . ?
C25 C26 C23 119.2(12) . . ?
C25 C26 H26A 120.4 . . ?
C23 C26 H26A 120.4 . . ?
C28 N27 C212 116.4(11) . . ?
C29 C28 N27 127.6(9) . . ?
C29 C28 N213 114.4(10) . . ?
N27 C28 N213 118.0(9) . . ?
C28 C29 C210 113.4(11) . . ?
C28 C29 H29A 123.3 . . ?
C210 C29 H29A 123.3 . . ?
C211 C212 N27 118.4(12) . . ?
C211 C212 H21B 120.8 . . ?
N27 C212 H21B 120.8 . . ?
C210 C211 C212 122.7(12) . . ?
C210 C211 H21C 118.6 . . ?
C212 C211 H21C 118.6 . . ?
C211 C210 C29 121.3(11) . . ?
C211 C210 H21D 119.3 . . ?
C29 C210 H21D 119.3 . . ?
C214 N213 C22 122.1(6) . . ?
C214 N213 C28 121.6(6) . . ?
C22 N213 C28 116.0(6) . . ?
N219 C214 N215 125.0(6) . . ?
N219 C214 N213 117.2(6) . . ?
N215 C214 N213 117.8(6) . . ?
C216 N215 C214 113.0(6) . . ?
N215 C216 N217 130.0(7) . . ?
N215 C216 O227 117.6(6) . . ?
N217 C216 O227 112.4(6) . . ?
C216 N217 C218 109.3(6) . . ?
N219 C218 N217 129.5(7) . . ?
N219 C218 O220 119.4(6) . . ?
N217 C218 O220 111.2(6) . . ?
C218 N219 C214 113.2(6) . . ?
C218 O220 C221 117.3(6) . . ?
C222 C221 C226 122.5(8) . . ?
C222 C221 O220 120.3(7) . . ?
C226 C221 O220 116.7(7) . . ?
C221 C222 C223 119.1(8) . . ?
C221 C222 H22A 120.4 . . ?
C223 C222 H22A 120.4 . . ?
C222 C223 C224 120.3(9) . . ?
C222 C223 H22B 119.9 . . ?
C224 C223 H22B 119.9 . . ?
C225 C224 C223 119.4(8) . . ?
C225 C224 H22C 120.3 . . ?
C223 C224 H22C 120.3 . . ?
C224 C225 C226 121.1(7) . . ?
C224 C225 H22D 119.5 . . ?
C226 C225 H22D 119.5 . . ?
C221 C226 C225 117.5(8) . . ?
C221 C226 H22E 121.3 . . ?
C225 C226 H22E 121.3 . . ?
C216 O227 C228 115.6(5) . . ?
C233 C228 C229 118.8(7) . . ?
C233 C228 O227 120.2(7) . . ?
C229 C228 O227 120.9(7) . . ?
C230 C229 F234 118.1(8) . . ?
C230 C229 C228 122.6(8) . . ?
F234 C229 C228 119.2(7) . . ?
F235 C230 C229 121.8(8) . . ?
F235 C230 C231 120.7(7) . . ?
C229 C230 C231 117.5(8) . . ?
C232 C231 F236 119.8(7) . . ?
C232 C231 C230 121.6(8) . . ?
F236 C231 C230 118.6(8) . . ?
C231 C232 F237 122.7(7) . . ?
C231 C232 C233 120.0(7) . . ?
F237 C232 C233 117.2(8) . . ?
F238 C233 C228 120.7(7) . . ?
F238 C233 C232 119.8(7) . . ?
C228 C233 C232 119.5(7) . . ?

loop_
_geom_bond_atom_site_label_1
_geom_bond_atom_site_label_2
_geom_bond_distance
_geom_bond_site_symmetry_2
_geom_bond_publ_flag
N11 C12 1.344(9) . ?
N11 C16 1.345(10) . ?
C12 C13 1.351(11) . ?
C12 N113 1.442(9) . ?
C13 C14 1.388(11) . ?
C13 H13A 0.9500 . ?
C14 C15 1.328(12) . ?
C14 H14A 0.9500 . ?
C15 C16 1.384(12) . ?
C15 H15A 0.9500 . ?
C16 H16A 0.9500 . ?
N17 C18 1.333(9) . ?
N17 C112 1.354(10) . ?
C18 C19 1.341(10) . ?
C18 N113 1.474(9) . ?
C19 C110 1.386(11) . ?
C19 H19A 0.9500 . ?
C110 C111 1.401(11) . ?
C110 H11B 0.9500 . ?
C111 C112 1.330(12) . ?
C111 H11C 0.9500 . ?
C112 H11D 0.9500 . ?
N113 C114 1.340(8) . ?
C114 N119 1.341(9) . ?
C114 N115 1.356(9) . ?
N115 C116 1.306(8) . ?
C116 N117 1.329(9) . ?
C116 O127 1.355(8) . ?
N117 C118 1.346(9) . ?
C118 N119 1.318(8) . ?
C118 O120 1.336(8) . ?
O120 C121 1.425(9) . ?
C121 C126 1.342(12) . ?
C121 C122 1.396(10) . ?
C122 C123 1.383(12) . ?
C122 H12A 0.9500 . ?
C123 C124 1.349(13) . ?
C123 H12B 0.9500 . ?
C124 C125 1.407(12) . ?
C124 H12C 0.9500 . ?
C125 C126 1.382(12) . ?
C125 H12D 0.9500 . ?
C126 H12E 0.9500 . ?
O127 C128 1.390(8) . ?
C128 C133 1.349(10) . ?
C128 C129 1.388(10) . ?
C129 F134 1.340(9) . ?
C129 C130 1.385(11) . ?
C130 C131 1.326(11) . ?
C130 F135 1.365(8) . ?
C131 F136 1.354(8) . ?
C131 C132 1.386(11) . ?
C132 F137 1.326(9) . ?
C132 C133 1.399(11) . ?
C133 F138 1.373(8) . ?
N21 C22 1.326(10) . ?
N21 C24 1.329(13) . ?
C22 C23 1.335(12) . ?
C22 N213 1.450(9) . ?
C23 C26 1.403(14) . ?
C23 H23A 0.9500 . ?
C24 C25 1.383(17) . ?
C24 H24A 0.9500 . ?
C25 C26 1.332(17) . ?
C25 H25A 0.9500 . ?
C26 H26A 0.9500 . ?
N27 C28 1.345(13) . ?
N27 C212 1.393(13) . ?
C28 C29 1.325(12) . ?
C28 N213 1.462(10) . ?
C29 C210 1.415(14) . ?
C29 H29A 0.9500 . ?
C212 C211 1.340(16) . ?
C212 H21B 0.9500 . ?
C211 C210 1.321(16) . ?
C211 H21C 0.9500 . ?
C210 H21D 0.9500 . ?
N213 C214 1.349(8) . ?
C214 N219 1.340(9) . ?
C214 N215 1.343(9) . ?
N215 C216 1.307(8) . ?
C216 N217 1.324(8) . ?
C216 O227 1.368(8) . ?
N217 C218 1.349(9) . ?
C218 N219 1.300(9) . ?
C218 O220 1.366(8) . ?
O220 C221 1.415(9) . ?
C221 C222 1.358(11) . ?
C221 C226 1.382(10) . ?
C222 C223 1.378(12) . ?
C222 H22A 0.9500 . ?
C223 C224 1.393(11) . ?
C223 H22B 0.9500 . ?
C224 C225 1.367(11) . ?
C224 H22C 0.9500 . ?
C225 C226 1.398(11) . ?
C225 H22D 0.9500 . ?
C226 H22E 0.9500 . ?
O227 C228 1.392(8) . ?
C228 C233 1.359(10) . ?
C228 C229 1.384(11) . ?
C229 C230 1.354(11) . ?
C229 F234 1.364(8) . ?
C230 F235 1.321(9) . ?
C230 C231 1.391(11) . ?
C231 C232 1.337(11) . ?
C231 F236 1.350(9) . ?
C232 F237 1.343(9) . ?
C232 C233 1.406(11) . ?
C233 F238 1.328(8) . ?

loop_
_geom_torsion_atom_site_label_1
_geom_torsion_atom_site_label_2
_geom_torsion_atom_site_label_3
_geom_torsion_atom_site_label_4
_geom_torsion
_geom_torsion_site_symmetry_1
_geom_torsion_site_symmetry_2
_geom_torsion_site_symmetry_3
_geom_torsion_site_symmetry_4
_geom_torsion_publ_flag
C16 N11 C12 C13 0.0(10) . . . . ?
C16 N11 C12 N113 177.9(6) . . . . ?
N11 C12 C13 C14 -1.2(11) . . . . ?
N113 C12 C13 C14 -178.9(6) . . . . ?
C12 C13 C14 C15 1.2(12) . . . . ?
C13 C14 C15 C16 -0.1(12) . . . . ?
C12 N11 C16 C15 1.2(11) . . . . ?
C14 C15 C16 N11 -1.2(12) . . . . ?
C112 N17 C18 C19 -3.4(11) . . . . ?
C112 N17 C18 N113 173.8(6) . . . . ?
N17 C18 C19 C110 4.6(13) . . . . ?
N113 C18 C19 C110 -172.4(7) . . . . ?
C18 C19 C110 C111 -2.8(12) . . . . ?
C19 C110 C111 C112 0.3(12) . . . . ?
C110 C111 C112 N17 0.8(13) . . . . ?
C18 N17 C112 C111 0.6(11) . . . . ?
N11 C12 N113 C114 129.2(7) . . . . ?
C13 C12 N113 C114 -52.9(10) . . . . ?
N11 C12 N113 C18 -39.0(8) . . . . ?
C13 C12 N113 C18 138.9(7) . . . . ?
N17 C18 N113 C114 117.3(7) . . . . ?
C19 C18 N113 C114 -65.3(9) . . . . ?
N17 C18 N113 C12 -73.8(8) . . . . ?
C19 C18 N113 C12 103.5(8) . . . . ?
C12 N113 C114 N119 -175.4(7) . . . . ?
C18 N113 C114 N119 -7.5(10) . . . . ?
C12 N113 C114 N115 5.2(11) . . . . ?
C18 N113 C114 N115 173.1(6) . . . . ?
N113 C114 N115 C116 -177.4(6) . . . . ?
N119 C114 N115 C116 3.3(11) . . . . ?
C114 N115 C116 N117 -1.7(11) . . . . ?
C114 N115 C116 O127 177.0(6) . . . . ?
N115 C116 N117 C118 0.7(11) . . . . ?
O127 C116 N117 C118 -178.1(6) . . . . ?
C116 N117 C118 N119 -1.1(11) . . . . ?
C116 N117 C118 O120 178.9(6) . . . . ?
O120 C118 N119 C114 -177.5(6) . . . . ?
N117 C118 N119 C114 2.6(11) . . . . ?
N113 C114 N119 C118 177.0(6) . . . . ?
N115 C114 N119 C118 -3.7(11) . . . . ?
N119 C118 O120 C121 11.1(10) . . . . ?
N117 C118 O120 C121 -168.9(6) . . . . ?
C118 O120 C121 C126 71.4(9) . . . . ?
C118 O120 C121 C122 -113.5(8) . . . . ?
C126 C121 C122 C123 -0.9(12) . . . . ?
O120 C121 C122 C123 -175.9(7) . . . . ?
C121 C122 C123 C124 -1.4(13) . . . . ?
C122 C123 C124 C125 1.8(14) . . . . ?
C123 C124 C125 C126 -0.1(13) . . . . ?
C122 C121 C126 C125 2.6(13) . . . . ?
O120 C121 C126 C125 177.4(7) . . . . ?
C124 C125 C126 C121 -2.1(14) . . . . ?
N115 C116 O127 C128 4.2(10) . . . . ?
N117 C116 O127 C128 -176.9(6) . . . . ?
C116 O127 C128 C133 81.7(8) . . . . ?
C116 O127 C128 C129 -102.6(8) . . . . ?
C133 C128 C129 F134 179.8(6) . . . . ?
O127 C128 C129 F134 4.0(10) . . . . ?
C133 C128 C129 C130 -0.4(11) . . . . ?
O127 C128 C129 C130 -176.2(6) . . . . ?
F134 C129 C130 C131 -179.3(7) . . . . ?
C128 C129 C130 C131 0.9(11) . . . . ?
F134 C129 C130 F135 -0.9(10) . . . . ?
C128 C129 C130 F135 179.3(6) . . . . ?
F135 C130 C131 F136 -0.6(11) . . . . ?
C129 C130 C131 F136 177.8(7) . . . . ?
F135 C130 C131 C132 -178.7(7) . . . . ?
C129 C130 C131 C132 -0.3(12) . . . . ?
C130 C131 C132 F137 -179.6(7) . . . . ?
F136 C131 C132 F137 2.1(11) . . . . ?
C130 C131 C132 C133 -0.6(11) . . . . ?
F136 C131 C132 C133 -178.9(6) . . . . ?
C129 C128 C133 F138 179.7(6) . . . . ?
O127 C128 C133 F138 -4.6(10) . . . . ?
C129 C128 C133 C132 -0.6(11) . . . . ?
O127 C128 C133 C132 175.1(7) . . . . ?
F137 C132 C133 C128 -179.9(6) . . . . ?
C131 C132 C133 C128 1.1(11) . . . . ?
F137 C132 C133 F138 -0.2(10) . . . . ?
C131 C132 C133 F138 -179.2(6) . . . . ?
C24 N21 C22 C23 -1.0(12) . . . . ?
C24 N21 C22 N213 179.2(7) . . . . ?
N21 C22 C23 C26 0.8(13) . . . . ?
N213 C22 C23 C26 -179.4(7) . . . . ?
C22 N21 C24 C25 0.0(13) . . . . ?
N21 C24 C25 C26 0.9(16) . . . . ?
C24 C25 C26 C23 -1.0(16) . . . . ?
C22 C23 C26 C25 0.3(14) . . . . ?
C212 N27 C28 C29 4.5(15) . . . . ?
C212 N27 C28 N213 -175.2(7) . . . . ?
N27 C28 C29 C210 -3.1(14) . . . . ?
N213 C28 C29 C210 176.7(7) . . . . ?
C28 N27 C212 C211 -2.3(15) . . . . ?
N27 C212 C211 C210 -0.8(18) . . . . ?
C212 C211 C210 C29 2.2(18) . . . . ?
C28 C29 C210 C211 -0.4(14) . . . . ?
N21 C22 N213 C214 126.1(8) . . . . ?
C23 C22 N213 C214 -53.7(11) . . . . ?
N21 C22 N213 C28 -47.9(10) . . . . ?
C23 C22 N213 C28 132.3(8) . . . . ?
C29 C28 N213 C214 127.2(8) . . . . ?
N27 C28 N213 C214 -53.0(11) . . . . ?
C29 C28 N213 C22 -58.8(10) . . . . ?
N27 C28 N213 C22 121.0(9) . . . . ?
C22 N213 C214 N219 177.8(7) . . . . ?
C28 N213 C214 N219 -8.5(11) . . . . ?
C22 N213 C214 N215 -2.1(11) . . . . ?
C28 N213 C214 N215 171.6(7) . . . . ?
N219 C214 N215 C216 0.5(11) . . . . ?
N213 C214 N215 C216 -179.6(7) . . . . ?
C214 N215 C216 N217 0.2(11) . . . . ?
C214 N215 C216 O227 179.7(6) . . . . ?
N215 C216 N217 C218 0.9(11) . . . . ?
O227 C216 N217 C218 -178.7(6) . . . . ?
C216 N217 C218 N219 -2.9(11) . . . . ?
C216 N217 C218 O220 178.0(6) . . . . ?
N217 C218 N219 C214 3.5(12) . . . . ?
O220 C218 N219 C214 -177.5(6) . . . . ?
N215 C214 N219 C218 -2.0(11) . . . . ?
N213 C214 N219 C218 178.1(7) . . . . ?
N219 C218 O220 C221 14.6(10) . . . . ?
N217 C218 O220 C221 -166.1(6) . . . . ?
C218 O220 C221 C222 68.8(10) . . . . ?
C218 O220 C221 C226 -118.3(7) . . . . ?
C226 C221 C222 C223 3.8(13) . . . . ?
O220 C221 C222 C223 176.2(7) . . . . ?
C221 C222 C223 C224 -4.2(13) . . . . ?
C222 C223 C224 C225 2.7(13) . . . . ?
C223 C224 C225 C226 -0.8(12) . . . . ?
C222 C221 C226 C225 -1.9(12) . . . . ?
O220 C221 C226 C225 -174.5(7) . . . . ?
C224 C225 C226 C221 0.3(12) . . . . ?
N215 C216 O227 C228 2.3(10) . . . . ?
N217 C216 O227 C228 -178.0(6) . . . . ?
C216 O227 C228 C233 -104.2(7) . . . . ?
C216 O227 C228 C229 79.8(8) . . . . ?
C233 C228 C229 C230 0.8(11) . . . . ?
O227 C228 C229 C230 176.8(7) . . . . ?
C233 C228 C229 F234 178.9(6) . . . . ?
O227 C228 C229 F234 -5.0(10) . . . . ?
F234 C229 C230 F235 0.3(11) . . . . ?
C228 C229 C230 F235 178.5(7) . . . . ?
F234 C229 C230 C231 -179.7(6) . . . . ?
C228 C229 C230 C231 -1.5(12) . . . . ?
F235 C230 C231 C232 -178.7(7) . . . . ?
C229 C230 C231 C232 1.3(12) . . . . ?
F235 C230 C231 F236 0.1(11) . . . . ?
C229 C230 C231 F236 -179.9(7) . . . . ?
F236 C231 C232 F237 -0.8(12) . . . . ?
C230 C231 C232 F237 178.0(7) . . . . ?
F236 C231 C232 C233 -179.2(7) . . . . ?
C230 C231 C232 C233 -0.4(12) . . . . ?
C229 C228 C233 F238 179.4(6) . . . . ?
O227 C228 C233 F238 3.3(10) . . . . ?
C229 C228 C233 C232 0.2(10) . . . . ?
O227 C228 C233 C232 -175.9(6) . . . . ?
C231 C232 C233 F238 -179.6(7) . . . . ?
F237 C232 C233 F238 1.9(10) . . . . ?
C231 C232 C233 C228 -0.3(11) . . . . ?
F237 C232 C233 C228 -178.8(6) . . . . ?

loop_
_cod_related_entry_id
_cod_related_entry_database
_cod_related_entry_code
1 ChemSpider 30653046
